data_4034082
loop_
_publ_author_name
'Liu, Jianming'
'Zhang, Yanyan'
'Yue, Yuanyuan'
'Wang, Zhixian'
'Shao, Huibin'
'Zhuo, Kelei'
'Lv, Qingzhang'
'Zhang, Zhiguo'

_publ_section_title
;
 Metal-Free Dehydrogenative Double C-H Sulfuration To Access
 Thieno[2,3-<i>b</i>]indoles Using Elemental Sulfur.
;
_journal_issue 20
_journal_name_full 'The Journal of organic chemistry'
_journal_page_first 12946
_journal_page_last 12959
_journal_paper_doi 10.1021/acs.joc.9b01586
_journal_volume 84
_journal_year 2019
_chemical_formula_moiety 'C27 H17 N O S'
_chemical_formula_sum 'C27 H17 N O S'
_chemical_formula_weight 403.48
_space_group_crystal_system monoclinic
_space_group_IT_number 14
_space_group_name_Hall '-P 2ybc'
_space_group_name_H-M_alt 'P 1 21/c 1'
_atom_sites_solution_hydrogens geom
_audit_creation_date 2018-09-12
_audit_creation_method
;
Olex2 1.2-alpha
(compiled 2018.07.26 svn.r3523 for OlexSys, GUI svn.r5532)
;
_cell_angle_alpha 90
_cell_angle_beta 100.0110(10)
_cell_angle_gamma 90
_cell_formula_units_Z 4
_cell_length_a 12.5839(2)
_cell_length_b 15.2015(2)
_cell_length_c 10.71110(10)
_cell_measurement_reflns_used 6931
_cell_measurement_temperature 296.06(10)
_cell_measurement_theta_max 71.2370
_cell_measurement_theta_min 4.5950
_cell_volume 2017.77(5)
_computing_cell_refinement 'CrysAlisPro 1.171.39.46e (Rigaku OD, 2018)'
_computing_data_collection 'CrysAlisPro 1.171.39.46e (Rigaku OD, 2018)'
_computing_data_reduction 'CrysAlisPro 1.171.39.46e (Rigaku OD, 2018)'
_computing_molecular_graphics 'Olex2 (Dolomanov et al., 2009)'
_computing_publication_material 'Olex2 (Dolomanov et al., 2009)'
_computing_structure_refinement 'ShelXL (Sheldrick, 2015)'
_diffrn_ambient_environment air
_diffrn_ambient_temperature 296.06(10)
_diffrn_detector 'CCD plate'
_diffrn_detector_area_resol_mean 8.0528
_diffrn_detector_type EosS2
_diffrn_measured_fraction_theta_full 1.000
_diffrn_measured_fraction_theta_max 0.984
_diffrn_measurement_details
;
List of Runs (angles in degrees, time in seconds):

  # Type    Start    End  Width  t~exp~   \w     \q     \k     \f   Frames
--------------------------------------------------------------------------
  1  \w   -103.00 -19.00   1.00    1.00    --  -35.37 -57.00 -60.00   84
  2  \w      1.00  74.00   1.00    1.00    --   35.37 -99.00 -90.00   73
  3  \w      1.00  74.00   1.00    1.00    --   35.37 -99.00 150.00   73
  4  \w     23.00  89.00   1.00    1.00    --   35.37-125.00   0.00   66
  5  \w     16.00 105.00   1.00    1.00    --   35.37  38.00-180.00   89
  6  \w     16.00 105.00   1.00    1.00    --   35.37  38.00  90.00   89
  7  \w     19.00 103.00   1.00    1.00    --   35.37  57.00  30.00   84
  8  \w     88.00 173.00   1.00    3.20    --  106.50  61.00-150.00   85
  9  \w     40.00 125.00   1.00    3.20    --  106.50 -61.00  60.00   85
 10  \w     88.00 173.00   1.00    3.20    --  106.50  61.00-180.00   85
 11  \w     37.00 109.00   1.00    3.20    --  106.50 -95.00   0.00   72
 12  \w     88.00 173.00   1.00    3.20    --  106.50  61.00 -90.00   85
 13  \w    100.00 176.00   1.00    3.20    --  106.50 111.00 150.00   76
 14  \w     37.00 112.00   1.00    3.20    --  106.50-111.00-120.00   75
 15  \w     37.00 109.00   1.00    3.20    --  106.50 -95.00 -90.00   72
 16  \w     37.00 109.00   1.00    3.20    --  106.50 -95.00  60.00   72
 17  \w   -103.00 -31.00   1.00    1.00    --  -35.37 -57.00-150.00   72
;
_diffrn_measurement_device 'four-circle diffractometer'
_diffrn_measurement_device_type 'SuperNova, Dual, Cu at home/near, EosS2'
_diffrn_measurement_method '\w scans'
_diffrn_orient_matrix_type 'CrysAlisPro convention (1999,Acta A55,543-557)'
_diffrn_orient_matrix_UB_11 -0.0461084000
_diffrn_orient_matrix_UB_12 0.0032141000
_diffrn_orient_matrix_UB_13 0.1240992000
_diffrn_orient_matrix_UB_21 -0.0080835000
_diffrn_orient_matrix_UB_22 -0.1011933000
_diffrn_orient_matrix_UB_23 -0.0005246000
_diffrn_orient_matrix_UB_31 0.1150847000
_diffrn_orient_matrix_UB_32 -0.0058197000
_diffrn_orient_matrix_UB_33 0.0769412000
_diffrn_radiation_monochromator mirror
_diffrn_radiation_probe x-ray
_diffrn_radiation_type CuK\a
_diffrn_radiation_wavelength 1.54184
_diffrn_reflns_av_R_equivalents 0.0176
_diffrn_reflns_av_unetI/netI 0.0199
_diffrn_reflns_Laue_measured_fraction_full 1.000
_diffrn_reflns_Laue_measured_fraction_max 0.984
_diffrn_reflns_limit_h_max 15
_diffrn_reflns_limit_h_min -14
_diffrn_reflns_limit_k_max 16
_diffrn_reflns_limit_k_min -18
_diffrn_reflns_limit_l_max 12
_diffrn_reflns_limit_l_min -10
_diffrn_reflns_number 11568
_diffrn_reflns_point_group_measured_fraction_full 1.000
_diffrn_reflns_point_group_measured_fraction_max 0.984
_diffrn_reflns_theta_full 67.684
_diffrn_reflns_theta_max 71.319
_diffrn_reflns_theta_min 4.604
_diffrn_source 'micro-focus sealed X-ray tube'
_diffrn_source_type 'SuperNova (Cu) X-ray Source'
_exptl_absorpt_coefficient_mu 1.563
_exptl_absorpt_correction_T_max 1.00000
_exptl_absorpt_correction_T_min 0.74445
_exptl_absorpt_correction_type multi-scan
_exptl_absorpt_process_details
;
CrysAlisPro 1.171.39.46e (Rigaku Oxford Diffraction, 2018)
Empirical absorption correction using spherical harmonics,
 implemented in SCALE3 ABSPACK scaling algorithm.
;
_exptl_crystal_colour 'clear light yellow'
_exptl_crystal_colour_lustre clear
_exptl_crystal_colour_modifier light
_exptl_crystal_colour_primary yellow
_exptl_crystal_density_diffrn 1.328
_exptl_crystal_description 'rect. Prism'
_exptl_crystal_F_000 840
_exptl_crystal_size_max 0.28
_exptl_crystal_size_mid 0.16
_exptl_crystal_size_min 0.05
_refine_diff_density_max 0.162
_refine_diff_density_min -0.258
_refine_diff_density_rms 0.048
_refine_ls_extinction_method none
_refine_ls_goodness_of_fit_ref 1.115
_refine_ls_hydrogen_treatment constr
_refine_ls_matrix_type full
_refine_ls_number_parameters 271
_refine_ls_number_reflns 3865
_refine_ls_number_restraints 0
_refine_ls_restrained_S_all 1.115
_refine_ls_R_factor_all 0.0481
_refine_ls_R_factor_gt 0.0394
_refine_ls_shift/su_max 0.000
_refine_ls_shift/su_mean 0.000
_refine_ls_structure_factor_coef Fsqd
_refine_ls_weighting_details 'w=1/[\s^2^(Fo^2^)+(0.0393P)^2^+0.8099P] where P=(Fo^2^+2Fc^2^)/3'
_refine_ls_weighting_scheme calc
_refine_ls_wR_factor_gt 0.1036
_refine_ls_wR_factor_ref 0.1073
_reflns_Friedel_coverage 0.000
_reflns_number_gt 3274
_reflns_number_total 3865
_reflns_threshold_expression 'I > 2\s(I)'
_cod_data_source_file jo9b01586_si_003.cif
_cod_data_source_block zyy-20180912
_cod_database_code 4034082
_shelx_shelxl_version_number 2014/7
_chemical_oxdiff_formula 'C1 H1 O1 N1'
_shelx_space_group_comment
;
The symmetry employed for this shelxl refinement is uniquely defined
by the following loop, which should always be used as a source of
symmetry information in preference to the above space-group names.
They are only intended as comments.
;
_shelx_estimated_absorpt_t_max 0.926
_shelx_estimated_absorpt_t_min 0.669
_reflns_odcompleteness_completeness 99.92
_reflns_odcompleteness_iscentric 1
_reflns_odcompleteness_theta 66.97
_olex2_refinement_description
;
1. Fixed Uiso
 At 1.2 times of:
  All C(H) groups, All N(H) groups
2.a Aromatic/amide H refined with riding coordinates:
 N9(H9), C22(H22), C18(H18), C4(H4), C14(H14), C30(H30), C29(H29), C24(H24),
 C5(H5), C7(H7), C17(H17), C6(H6), C27(H27), C25(H25), C26(H26), C16(H16),
 C15(H15)
;
_olex2_date_sample_data_collection 2018-09-12
_olex2_submission_special_instructions 'No special instructions were received'
_oxdiff_exptl_absorpt_empirical_details
;
Empirical correction (ABSPACK) includes:
- Absorption correction using spherical harmonics
- Frame scaling
;
_oxdiff_exptl_absorpt_empirical_full_max 1.530
_oxdiff_exptl_absorpt_empirical_full_min 0.631

loop_
_space_group_symop_operation_xyz
'x, y, z'
'-x, y+1/2, -z+1/2'
'-x, -y, -z'
'x, -y-1/2, z-1/2'

loop_
_atom_site_label
_atom_site_type_symbol
_atom_site_fract_x
_atom_site_fract_y
_atom_site_fract_z
_atom_site_U_iso_or_equiv
_atom_site_adp_type
_atom_site_occupancy
_atom_site_site_symmetry_order
_atom_site_calc_flag
_atom_site_refinement_flags_posn
S11 S 0.45529(4) 0.37127(3) 0.73659(5) 0.04501(14) Uani 1 1 d .
O20 O 0.50204(13) 0.55603(10) 0.76144(16) 0.0659(5) Uani 1 1 d .
N9 N 0.38051(13) 0.20547(10) 0.63571(15) 0.0448(4) Uani 1 1 d .
H9 H 0.4169 0.1702 0.6897 0.054 Uiso 1 1 calc R
C2 C 0.31345(14) 0.33059(11) 0.53827(17) 0.0367(4) Uani 1 1 d .
C3 C 0.26470(14) 0.25753(11) 0.46290(17) 0.0375(4) Uani 1 1 d .
C1 C 0.31517(14) 0.42326(11) 0.53774(17) 0.0367(4) Uani 1 1 d .
C13 C 0.24513(15) 0.47348(11) 0.43690(17) 0.0381(4) Uani 1 1 d .
C23 C 0.19753(16) 0.70460(12) 0.54963(17) 0.0418(4) Uani 1 1 d .
C10 C 0.38370(14) 0.29460(12) 0.64033(17) 0.0393(4) Uani 1 1 d .
C22 C 0.25320(15) 0.63153(12) 0.61077(18) 0.0419(4) Uani 1 1 d .
H22 H 0.2151 0.5892 0.6476 0.050 Uiso 1 1 calc R
C12 C 0.38837(15) 0.45579(12) 0.64045(18) 0.0404(4) Uani 1 1 d .
C8 C 0.30783(15) 0.18126(12) 0.52777(19) 0.0418(4) Uani 1 1 d .
C21 C 0.36201(16) 0.62169(12) 0.61694(18) 0.0420(4) Uani 1 1 d .
C18 C 0.13409(16) 0.46519(13) 0.4254(2) 0.0475(5) Uani 1 1 d .
H18 H 0.1054 0.4288 0.4809 0.057 Uiso 1 1 calc R
C4 C 0.19321(15) 0.24894(13) 0.34842(18) 0.0439(4) Uani 1 1 d .
H4 H 0.1650 0.2984 0.3033 0.053 Uiso 1 1 calc R
C28 C 0.25690(17) 0.76771(12) 0.49239(18) 0.0455(4) Uani 1 1 d .
C19 C 0.42165(16) 0.54388(13) 0.67866(19) 0.0457(4) Uani 1 1 d .
C14 C 0.28678(18) 0.52641(13) 0.35219(19) 0.0509(5) Uani 1 1 d .
H14 H 0.3610 0.5320 0.3576 0.061 Uiso 1 1 calc R
C30 C 0.42122(17) 0.68698(14) 0.5648(2) 0.0499(5) Uani 1 1 d .
H30 H 0.4957 0.6819 0.5726 0.060 Uiso 1 1 calc R
C29 C 0.36949(18) 0.75733(14) 0.5031(2) 0.0533(5) Uani 1 1 d .
H29 H 0.4090 0.7992 0.4674 0.064 Uiso 1 1 calc R
C24 C 0.08501(17) 0.71604(14) 0.5411(2) 0.0531(5) Uani 1 1 d .
H24 H 0.0458 0.6760 0.5807 0.064 Uiso 1 1 calc R
C5 C 0.16519(17) 0.16551(14) 0.3036(2) 0.0532(5) Uani 1 1 d .
H5 H 0.1179 0.1588 0.2272 0.064 Uiso 1 1 calc R
C7 C 0.27808(18) 0.09739(13) 0.4836(2) 0.0546(5) Uani 1 1 d .
H7 H 0.3052 0.0474 0.5282 0.065 Uiso 1 1 calc R
C17 C 0.06584(19) 0.51032(16) 0.3324(2) 0.0605(6) Uani 1 1 d .
H17 H -0.0085 0.5049 0.3264 0.073 Uiso 1 1 calc R
C6 C 0.20653(18) 0.09139(14) 0.3708(2) 0.0596(6) Uani 1 1 d .
H6 H 0.1853 0.0360 0.3388 0.071 Uiso 1 1 calc R
C27 C 0.1999(2) 0.83898(15) 0.4269(2) 0.0628(6) Uani 1 1 d .
H27 H 0.2375 0.8812 0.3892 0.075 Uiso 1 1 calc R
C25 C 0.0333(2) 0.78504(16) 0.4755(2) 0.0634(6) Uani 1 1 d .
H25 H -0.0410 0.7911 0.4690 0.076 Uiso 1 1 calc R
C26 C 0.0917(2) 0.84660(18) 0.4182(2) 0.0702(7) Uani 1 1 d .
H26 H 0.0558 0.8934 0.3734 0.084 Uiso 1 1 calc R
C16 C 0.1071(2) 0.56293(18) 0.2493(2) 0.0723(7) Uani 1 1 d .
H16 H 0.0610 0.5931 0.1864 0.087 Uiso 1 1 calc R
C15 C 0.2171(2) 0.57123(17) 0.2590(2) 0.0703(7) Uani 1 1 d .
H15 H 0.2450 0.6073 0.2024 0.084 Uiso 1 1 calc R

loop_
_atom_site_aniso_label
_atom_site_aniso_U_11
_atom_site_aniso_U_22
_atom_site_aniso_U_33
_atom_site_aniso_U_23
_atom_site_aniso_U_13
_atom_site_aniso_U_12
S11 0.0428(3) 0.0393(3) 0.0467(3) 0.00234(19) -0.00947(19) 0.00024(19)
O20 0.0605(9) 0.0429(8) 0.0810(11) -0.0106(7) -0.0246(8) -0.0033(7)
N9 0.0450(9) 0.0327(8) 0.0520(9) 0.0096(7) -0.0045(7) 0.0024(7)
C2 0.0352(9) 0.0315(9) 0.0414(9) 0.0039(7) 0.0006(7) -0.0016(7)
C3 0.0350(9) 0.0315(9) 0.0449(10) 0.0010(7) 0.0040(7) -0.0019(7)
C1 0.0363(9) 0.0306(9) 0.0414(9) 0.0018(7) 0.0015(7) -0.0014(7)
C13 0.0440(10) 0.0282(8) 0.0390(9) -0.0004(7) -0.0011(7) 0.0011(7)
C23 0.0505(11) 0.0343(9) 0.0403(9) -0.0058(7) 0.0073(8) -0.0002(8)
C10 0.0372(9) 0.0344(9) 0.0441(10) 0.0041(7) 0.0010(7) 0.0000(7)
C22 0.0465(11) 0.0324(9) 0.0466(10) -0.0023(7) 0.0075(8) -0.0057(8)
C12 0.0394(10) 0.0322(9) 0.0459(10) 0.0029(7) -0.0030(8) -0.0005(7)
C8 0.0388(10) 0.0334(9) 0.0515(11) 0.0023(8) 0.0031(8) -0.0012(7)
C21 0.0472(11) 0.0314(9) 0.0457(10) -0.0059(7) 0.0038(8) -0.0037(8)
C18 0.0442(11) 0.0402(10) 0.0541(11) 0.0040(8) -0.0030(9) -0.0021(8)
C4 0.0426(10) 0.0393(10) 0.0470(10) -0.0001(8) 0.0003(8) -0.0021(8)
C28 0.0609(13) 0.0358(10) 0.0402(10) -0.0026(8) 0.0097(9) 0.0003(8)
C19 0.0431(11) 0.0382(10) 0.0524(11) -0.0051(8) -0.0011(9) -0.0028(8)
C14 0.0567(12) 0.0471(11) 0.0494(11) 0.0078(9) 0.0108(9) 0.0027(9)
C30 0.0481(11) 0.0458(11) 0.0566(12) -0.0040(9) 0.0113(9) -0.0059(9)
C29 0.0634(14) 0.0442(11) 0.0551(12) 0.0023(9) 0.0178(10) -0.0099(10)
C24 0.0511(12) 0.0491(12) 0.0587(12) -0.0045(10) 0.0087(10) 0.0015(9)
C5 0.0517(12) 0.0475(11) 0.0560(12) -0.0090(9) -0.0031(9) -0.0064(9)
C7 0.0580(13) 0.0306(10) 0.0722(14) 0.0029(9) 0.0035(11) -0.0019(9)
C17 0.0514(13) 0.0581(13) 0.0640(14) 0.0021(11) -0.0129(11) 0.0099(10)
C6 0.0613(14) 0.0367(11) 0.0767(15) -0.0102(10) 0.0008(11) -0.0090(9)
C27 0.0883(18) 0.0491(12) 0.0520(12) 0.0121(10) 0.0149(12) 0.0082(12)
C25 0.0587(14) 0.0648(15) 0.0637(14) -0.0057(12) 0.0019(11) 0.0154(11)
C26 0.0850(19) 0.0626(15) 0.0598(14) 0.0108(12) 0.0033(13) 0.0246(13)
C16 0.0808(18) 0.0726(17) 0.0553(13) 0.0147(12) -0.0112(12) 0.0263(14)
C15 0.098(2) 0.0625(15) 0.0510(13) 0.0222(11) 0.0147(13) 0.0129(14)

loop_
_atom_type_symbol
_atom_type_description
_atom_type_scat_dispersion_real
_atom_type_scat_dispersion_imag
_atom_type_scat_source
C C 0.0181 0.0091 'International Tables Vol C Tables 4.2.6.8 and 6.1.1.4'
H H 0.0000 0.0000 'International Tables Vol C Tables 4.2.6.8 and 6.1.1.4'
N N 0.0311 0.0180 'International Tables Vol C Tables 4.2.6.8 and 6.1.1.4'
O O 0.0492 0.0322 'International Tables Vol C Tables 4.2.6.8 and 6.1.1.4'
S S 0.3331 0.5567 'International Tables Vol C Tables 4.2.6.8 and 6.1.1.4'

loop_
_geom_angle_atom_site_label_1
_geom_angle_atom_site_label_2
_geom_angle_atom_site_label_3
_geom_angle
C10 S11 C12 89.80(8)
C10 N9 H9 126.1
C10 N9 C8 107.77(15)
C8 N9 H9 126.1
C1 C2 C3 140.48(16)
C10 C2 C3 106.64(15)
C10 C2 C1 112.82(16)
C8 C3 C2 105.47(15)
C4 C3 C2 135.15(17)
C4 C3 C8 119.35(17)
C2 C1 C13 120.69(16)
C12 C1 C2 111.06(15)
C12 C1 C13 128.25(16)
C18 C13 C1 118.72(17)
C14 C13 C1 122.21(17)
C14 C13 C18 119.05(17)
C22 C23 C28 118.44(18)
C22 C23 C24 122.50(18)
C24 C23 C28 119.04(18)
N9 C10 S11 135.55(14)
N9 C10 C2 110.68(16)
C2 C10 S11 113.73(13)
C23 C22 H22 119.3
C21 C22 C23 121.35(17)
C21 C22 H22 119.3
C1 C12 S11 112.58(13)
C1 C12 C19 132.22(17)
C19 C12 S11 115.14(13)
N9 C8 C3 109.42(16)
C7 C8 N9 128.64(18)
C7 C8 C3 121.93(18)
C22 C21 C19 122.03(17)
C22 C21 C30 119.76(18)
C30 C21 C19 118.21(18)
C13 C18 H18 119.7
C17 C18 C13 120.7(2)
C17 C18 H18 119.7
C3 C4 H4 120.7
C5 C4 C3 118.59(18)
C5 C4 H4 120.7
C29 C28 C23 119.09(18)
C29 C28 C27 122.7(2)
C27 C28 C23 118.2(2)
O20 C19 C12 120.21(18)
O20 C19 C21 118.99(17)
C12 C19 C21 120.78(16)
C13 C14 H14 120.2
C13 C14 C15 119.6(2)
C15 C14 H14 120.2
C21 C30 H30 119.9
C29 C30 C21 120.2(2)
C29 C30 H30 119.9
C28 C29 H29 119.5
C30 C29 C28 121.06(19)
C30 C29 H29 119.5
C23 C24 H24 119.6
C25 C24 C23 120.8(2)
C25 C24 H24 119.6
C4 C5 H5 119.5
C4 C5 C6 121.01(19)
C6 C5 H5 119.5
C8 C7 H7 121.4
C6 C7 C8 117.11(19)
C6 C7 H7 121.4
C18 C17 H17 119.9
C16 C17 C18 120.2(2)
C16 C17 H17 119.9
C5 C6 H6 119.0
C7 C6 C5 121.97(19)
C7 C6 H6 119.0
C28 C27 H27 119.5
C26 C27 C28 121.1(2)
C26 C27 H27 119.5
C24 C25 H25 120.0
C24 C25 C26 120.1(2)
C26 C25 H25 120.0
C27 C26 C25 120.8(2)
C27 C26 H26 119.6
C25 C26 H26 119.6
C17 C16 H16 120.1
C17 C16 C15 119.8(2)
C15 C16 H16 120.1
C14 C15 H15 119.6
C16 C15 C14 120.7(2)
C16 C15 H15 119.6

loop_
_geom_bond_atom_site_label_1
_geom_bond_atom_site_label_2
_geom_bond_distance
S11 C10 1.7059(18)
S11 C12 1.7661(18)
O20 C19 1.238(2)
N9 H9 0.8600
N9 C10 1.356(2)
N9 C8 1.393(2)
C2 C3 1.446(2)
C2 C1 1.409(2)
C2 C10 1.393(2)
C3 C8 1.411(2)
C3 C4 1.395(3)
C1 C13 1.482(2)
C1 C12 1.397(2)
C13 C18 1.387(3)
C13 C14 1.382(3)
C23 C22 1.412(3)
C23 C28 1.419(3)
C23 C24 1.414(3)
C22 H22 0.9300
C22 C21 1.368(3)
C12 C19 1.441(2)
C8 C7 1.388(3)
C21 C19 1.492(3)
C21 C30 1.413(3)
C18 H18 0.9300
C18 C17 1.379(3)
C4 H4 0.9300
C4 C5 1.380(3)
C28 C29 1.410(3)
C28 C27 1.416(3)
C14 H14 0.9300
C14 C15 1.388(3)
C30 H30 0.9300
C30 C29 1.362(3)
C29 H29 0.9300
C24 H24 0.9300
C24 C25 1.363(3)
C5 H5 0.9300
C5 C6 1.389(3)
C7 H7 0.9300
C7 C6 1.379(3)
C17 H17 0.9300
C17 C16 1.365(4)
C6 H6 0.9300
C27 H27 0.9300
C27 C26 1.354(4)
C25 H25 0.9300
C25 C26 1.397(4)
C26 H26 0.9300
C16 H16 0.9300
C16 C15 1.376(4)
C15 H15 0.9300

loop_
_geom_torsion_atom_site_label_1
_geom_torsion_atom_site_label_2
_geom_torsion_atom_site_label_3
_geom_torsion_atom_site_label_4
_geom_torsion
S11 C12 C19 O20 10.0(3)
S11 C12 C19 C21 -171.74(15)
N9 C8 C7 C6 -177.8(2)
C2 C3 C8 N9 -1.0(2)
C2 C3 C8 C7 179.19(19)
C2 C3 C4 C5 179.0(2)
C2 C1 C13 C18 62.2(3)
C2 C1 C13 C14 -116.1(2)
C2 C1 C12 S11 0.4(2)
C2 C1 C12 C19 177.6(2)
C3 C2 C1 C13 4.0(4)
C3 C2 C1 C12 -176.0(2)
C3 C2 C10 S11 176.56(13)
C3 C2 C10 N9 -1.4(2)
C3 C8 C7 C6 1.9(3)
C3 C4 C5 C6 0.3(3)
C1 C2 C3 C8 178.0(2)
C1 C2 C3 C4 0.2(4)
C1 C2 C10 S11 -1.1(2)
C1 C2 C10 N9 -179.03(16)
C1 C13 C18 C17 -179.63(19)
C1 C13 C14 C15 179.4(2)
C1 C12 C19 O20 -167.2(2)
C1 C12 C19 C21 11.1(4)
C13 C1 C12 S11 -179.64(16)
C13 C1 C12 C19 -2.5(4)
C13 C18 C17 C16 0.9(3)
C13 C14 C15 C16 -0.6(4)
C23 C22 C21 C19 -178.61(17)
C23 C22 C21 C30 2.0(3)
C23 C28 C29 C30 1.5(3)
C23 C28 C27 C26 -0.4(3)
C23 C24 C25 C26 -1.5(3)
C10 S11 C12 C1 -0.83(15)
C10 S11 C12 C19 -178.52(17)
C10 N9 C8 C3 0.2(2)
C10 N9 C8 C7 180.0(2)
C10 C2 C3 C8 1.4(2)
C10 C2 C3 C4 -176.4(2)
C10 C2 C1 C13 -179.55(17)
C10 C2 C1 C12 0.4(2)
C22 C23 C28 C29 -2.6(3)
C22 C23 C28 C27 177.52(18)
C22 C23 C24 C25 -176.5(2)
C22 C21 C19 O20 -127.2(2)
C22 C21 C19 C12 54.5(3)
C22 C21 C30 C29 -3.2(3)
C12 S11 C10 N9 178.3(2)
C12 S11 C10 C2 1.08(15)
C12 C1 C13 C18 -117.8(2)
C12 C1 C13 C14 63.9(3)
C8 N9 C10 S11 -176.56(17)
C8 N9 C10 C2 0.7(2)
C8 C3 C4 C5 1.4(3)
C8 C7 C6 C5 -0.2(4)
C21 C30 C29 C28 1.5(3)
C18 C13 C14 C15 1.1(3)
C18 C17 C16 C15 -0.4(4)
C4 C3 C8 N9 177.24(17)
C4 C3 C8 C7 -2.5(3)
C4 C5 C6 C7 -0.9(4)
C28 C23 C22 C21 0.9(3)
C28 C23 C24 C25 2.1(3)
C28 C27 C26 C25 1.1(4)
C19 C21 C30 C29 177.36(19)
C14 C13 C18 C17 -1.2(3)
C30 C21 C19 O20 52.2(3)
C30 C21 C19 C12 -126.1(2)
C29 C28 C27 C26 179.8(2)
C24 C23 C22 C21 179.53(18)
C24 C23 C28 C29 178.71(18)
C24 C23 C28 C27 -1.1(3)
C24 C25 C26 C27 -0.1(4)
C17 C16 C15 C14 0.2(4)
C27 C28 C29 C30 -178.7(2)
